data_1569496
loop_
_publ_author_name
'Guo, Shen-Yi'
'Zhang, Zhuo-Ang'
'Tong, Shuo'
'Guo, Qing-Hui'
'Hua, Ruimao'
'Wang, Mei-Xiang'

_publ_section_title
;
 Tetrahomo corona[4]arene-based spirophanes: synthesis, structure, and
 properties.
;
_journal_issue 31
_journal_name_full 'Chemical science'
_journal_page_first 8393
_journal_page_last 8400
_journal_paper_doi 10.1039/d3sc02417b
_journal_volume 14
_journal_year 2023
_chemical_formula_moiety '3(C6 H4 S4), C42 H34 N8 O6 S2, C H2 Cl0.5'
_chemical_formula_sum 'C61 H48 Cl0.5 N8 O6 S14'
_chemical_formula_weight 1455.64
_space_group_crystal_system triclinic
_space_group_IT_number 2
_space_group_name_Hall '-P 1'
_space_group_name_H-M_alt 'P -1'
_atom_sites_solution_hydrogens geom
_audit_creation_date 2023-03-03
_audit_creation_method
;
Olex2 1.3
(compiled 2020.11.12 svn.r5f609507 for OlexSys, GUI svn.r6408)
;
_audit_update_record
;
2023-05-08 deposited with the CCDC.	2023-07-10 downloaded from the CCDC.
;
_cell_angle_alpha 83.2409(18)
_cell_angle_beta 87.432(2)
_cell_angle_gamma 63.772(2)
_cell_formula_units_Z 2
_cell_length_a 13.7566(3)
_cell_length_b 14.5509(3)
_cell_length_c 18.1357(4)
_cell_measurement_reflns_used 24601
_cell_measurement_temperature 99.98(10)
_cell_measurement_theta_max 77.6350
_cell_measurement_theta_min 2.3830
_cell_volume 3233.74(13)
_computing_cell_refinement 'CrysAlisPro 1.171.42.55a (Rigaku OD, 2022)'
_computing_data_collection 'CrysAlisPro 1.171.42.55a (Rigaku OD, 2022)'
_computing_data_reduction 'CrysAlisPro 1.171.42.55a (Rigaku OD, 2022)'
_computing_molecular_graphics 'Olex2 1.3 (Dolomanov et al., 2009)'
_computing_publication_material 'Olex2 1.3 (Dolomanov et al., 2009)'
_computing_structure_refinement 'SHELXL 2018/3 (Sheldrick, 2015)'
_computing_structure_solution 'SHELXT 2018/2 (Sheldrick, 2018)'
_diffrn_ambient_environment N~2~
_diffrn_ambient_temperature 99.98(10)
_diffrn_detector 'Hybrid Pixel Array Detector'
_diffrn_detector_area_resol_mean 10.0000
_diffrn_detector_type HyPix
_diffrn_measured_fraction_theta_full 0.994
_diffrn_measured_fraction_theta_max 0.950
_diffrn_measurement_details
;
List of Runs (angles in degrees, time in seconds):

  # Type    Start    End  Width  t~exp~   \w     \q     \k     \f   Frames
#--------------------------------------------------------------------------
  1  \w     51.00 115.00   0.50    0.21    --   48.14-158.00 143.00  128
  2  \w     94.00 132.00   0.50    0.82    --  106.93-158.00 143.00   76
  3  \w     35.00 110.00   0.50    0.82    --  106.93-125.00 150.00  150
  4  \w     82.00 108.00   0.50    0.82    --  106.93-125.00   0.00   52
  5  \w     36.00  61.00   0.50    0.82    --  106.93-125.00   0.00   50
  6  \w     48.00 108.00   0.50    0.82    --  106.93-107.00 -38.39  120
  7  \w     44.00 109.00   0.50    0.82    --  106.93-119.00 -62.00  130
  8  \w     78.00 111.00   0.50    0.82    --  106.93-125.00-120.00   66
  9  \w     55.00  84.00   0.50    0.82    --  106.93 -99.00-180.00   58
 10  \w     21.00  91.00   0.50    0.21    --   48.14-119.00 -62.00  140
 11  \w     39.00 105.00   0.50    0.82    --  106.93 -99.00  60.00  132
 12  \w     36.00  89.00   0.50    0.82    --  106.93 -99.00 150.00  106
 13  \w    -24.00  28.00   0.50    0.21    --   48.14 -19.00  30.00  104
 14  \w     35.00  66.00   0.50    0.82    --  106.93 -57.00 150.00   62
 15  \w     42.00  68.00   0.50    0.82    --  106.93 -57.00 120.00   52
 16  \w     35.00  67.00   0.50    0.82    --  106.93 -57.00 -30.00   64
 17  \w     40.00 106.00   0.50    0.82    --  106.93 -77.00 -60.00  132
 18  \w     39.00  65.00   0.50    0.82    --  106.93 -57.00-180.00   52
 19  \w    -24.00  43.00   0.50    0.21    --   48.14 -38.00-180.00  134
 20  \w     53.00 119.00   0.50    0.21    --   48.14  57.00 -30.00  132
 21  \w    126.00 155.00   0.50    0.82    --  106.93 125.00-120.00   58
 22  \w     96.00 177.00   0.50    0.82    --  106.93  38.00  90.00  162
 23  \w    104.00 177.00   0.50    0.82    --  106.93  19.00 120.00  146
 24  \w     64.00  89.00   0.50    0.21    --   48.14 158.00 176.00   50
 25  \w     76.00 109.00   0.50    0.82    --  106.93 158.00 176.00   66
 26  \w    106.00 131.00   0.50    0.82    --  106.93 119.00  22.00   50
 27  \w     85.00 110.00   0.50    0.82    --  106.93 125.00-120.00   50
 28  \w   -127.00-100.00   0.50    0.82    -- -104.00-119.00 -62.00   54
 29  \w   -120.00 -76.00   0.50    0.21    --  -48.14-125.00   0.00   88
 30  \w   -110.00 -79.00   0.50    0.21    --  -48.14-125.00  30.00   62
 31  \w    -84.00 -57.00   0.50    0.21    --  -48.14-158.00 143.00   54
 32  \w   -130.00-105.00   0.50    0.82    -- -104.00-158.00 143.00   50
 33  \w   -174.00 -92.00   0.50    0.82    -- -104.00 -57.00  30.00  164
 34  \w   -127.00 -97.00   0.50    0.82    -- -104.00 -38.00   0.00   60
 35  \w   -174.00-133.00   0.50    0.82    -- -104.00 -38.00   0.00   82
 36  \w   -124.00 -96.00   0.50    0.82    -- -104.00 -38.00-150.00   56
 37  \w   -166.00-140.00   0.50    0.82    -- -104.00 -38.00-150.00   52
 38  \w   -172.00 -94.00   0.50    0.82    -- -104.00 -19.00-120.00  156
 39  \w    -24.00  25.00   0.50    0.21    --  -48.14  19.00-150.00   98
 40  \w    -61.00 -36.00   0.50    0.82    -- -104.00  57.00 -30.00   50
 41  \w    -59.00 -32.00   0.50    0.82    -- -104.00  57.00   0.00   54
 42  \w    -64.00 -39.00   0.50    0.82    -- -104.00  57.00  30.00   50
 43  \w    -64.00 -32.00   0.50    0.82    -- -104.00  57.00  60.00   64
 44  \w    -64.00 -39.00   0.50    0.82    -- -104.00  57.00 120.00   50
 45  \w    -75.00 -50.00   0.50    0.21    --  -48.14 119.00  22.00   50
 46  \w   -107.00 -62.00   0.50    0.82    -- -104.00 119.00  22.00   90
 47  \w    -58.00 -33.00   0.50    0.82    -- -104.00 119.00  22.00   50
 48  \w   -120.00 -34.00   0.50    0.82    -- -104.00 137.00 159.54  172
 49  \w   -133.00 -70.00   0.50    0.82    -- -104.00 158.00 176.00  126
 50  \w    -85.00 -58.00   0.50    0.21    --  -48.14 158.00 176.00   54
;
_diffrn_measurement_device 'four-circle diffractometer'
_diffrn_measurement_device_type 'XtaLAB Synergy R, DW system, HyPix'
_diffrn_measurement_method '\w scans'
_diffrn_orient_matrix_type 'CrysAlisPro convention (1999,Acta A55,543-557)'
_diffrn_orient_matrix_UB_11 -0.0470052000
_diffrn_orient_matrix_UB_12 0.0314216000
_diffrn_orient_matrix_UB_13 -0.0795066000
_diffrn_orient_matrix_UB_21 -0.1090963000
_diffrn_orient_matrix_UB_22 0.0060227000
_diffrn_orient_matrix_UB_23 0.0297416000
_diffrn_orient_matrix_UB_31 -0.0383988000
_diffrn_orient_matrix_UB_32 0.1143445000
_diffrn_orient_matrix_UB_33 0.0105783000
_diffrn_radiation_monochromator mirror
_diffrn_radiation_probe x-ray
_diffrn_radiation_type 'Cu K\a'
_diffrn_radiation_wavelength 1.54184
_diffrn_reflns_av_R_equivalents 0.0818
_diffrn_reflns_av_unetI/netI 0.0562
_diffrn_reflns_Laue_measured_fraction_full 0.994
_diffrn_reflns_Laue_measured_fraction_max 0.950
_diffrn_reflns_limit_h_max 17
_diffrn_reflns_limit_h_min -17
_diffrn_reflns_limit_k_max 18
_diffrn_reflns_limit_k_min -14
_diffrn_reflns_limit_l_max 22
_diffrn_reflns_limit_l_min -21
_diffrn_reflns_number 44015
_diffrn_reflns_point_group_measured_fraction_full 0.994
_diffrn_reflns_point_group_measured_fraction_max 0.950
_diffrn_reflns_theta_full 67.684
_diffrn_reflns_theta_max 78.175
_diffrn_reflns_theta_min 2.453
_diffrn_source 'Rotating-anode X-ray tube'
_diffrn_source_type 'Rigaku (Cu) X-ray Source'
_exptl_absorpt_coefficient_mu 5.036
_exptl_absorpt_correction_T_max 1.00000
_exptl_absorpt_correction_T_min 0.46848
_exptl_absorpt_correction_type multi-scan
_exptl_absorpt_process_details
;
CrysAlisPro 1.171.42.55a (Rigaku Oxford Diffraction, 2022)
Empirical absorption correction using spherical harmonics,
implemented in SCALE3 ABSPACK scaling algorithm.
;
_exptl_crystal_colour 'metallic dark black'
_exptl_crystal_colour_lustre metallic
_exptl_crystal_colour_modifier dark
_exptl_crystal_colour_primary black
_exptl_crystal_density_diffrn 1.495
_exptl_crystal_description block
_exptl_crystal_F_000 1501
_exptl_crystal_size_max 1
_exptl_crystal_size_mid 0.8
_exptl_crystal_size_min 0.03
_refine_diff_density_max 1.163
_refine_diff_density_min -0.742
_refine_diff_density_rms 0.113
_refine_ls_extinction_method none
_refine_ls_goodness_of_fit_ref 1.086
_refine_ls_hydrogen_treatment constr
_refine_ls_matrix_type full
_refine_ls_number_parameters 912
_refine_ls_number_reflns 13170
_refine_ls_number_restraints 93
_refine_ls_restrained_S_all 1.085
_refine_ls_R_factor_all 0.0835
_refine_ls_R_factor_gt 0.0743
_refine_ls_shift/su_max 0.001
_refine_ls_shift/su_mean 0.000
_refine_ls_structure_factor_coef Fsqd
_refine_ls_weighting_details 'w=1/[\s^2^(Fo^2^)+(0.1614P)^2^+1.5069P] where P=(Fo^2^+2Fc^2^)/3'
_refine_ls_weighting_scheme calc
_refine_ls_wR_factor_gt 0.2201
_refine_ls_wR_factor_ref 0.2322
_reflns_Friedel_coverage 0.000
_reflns_number_gt 11087
_reflns_number_total 13170
_reflns_threshold_expression 'I > 2\s(I)'
_cod_data_source_file d3sc02417b2.cif
_cod_data_source_block gsy-10c-ttf-acetone-hex_auto
_cod_depositor_comments 'Adding full bibliography for 1569486--1569506.cif.'
_cod_original_cell_volume 3233.74(14)
_cod_original_formula_sum 'C61 H48 Cl0.50 N8 O6 S14'
_cod_database_code 1569496
_shelx_shelxl_version_number 2018/3
_chemical_oxdiff_formula 'C H O N S'
_shelx_space_group_comment
;
The symmetry employed for this shelxl refinement is uniquely defined
by the following loop, which should always be used as a source of
symmetry information in preference to the above space-group names.
They are only intended as comments.
;
_shelx_estimated_absorpt_t_max 0.864
_shelx_estimated_absorpt_t_min 0.081
_reflns_odcompleteness_completeness 99.52
_reflns_odcompleteness_iscentric 1
_reflns_odcompleteness_theta 66.97
_olex2_refinement_description
;
1. Fixed Uiso
 At 1.2 times of:
  All C(H) groups, All C(H,H) groups
2. Restrained distances
 C2-C7
 1.35 with sigma of 0.02
 S3-C12
 1.73 with sigma of 0.02
 C7-S6
 1.78 with sigma of 0.02
 S4-C5
 1.73 with sigma of 0.02
 C7-S4
 1.78 with sigma of 0.02
 S1-C15
 1.73 with sigma of 0.02
 C2-S1
 1.78 with sigma of 0.02
 C2-S3
 1.78 with sigma of 0.02
 C15-C12
 1.35 with sigma of 0.02
 C10-C5
 1.35 with sigma of 0.02
 C10-S6
 1.75 with sigma of 0.02
 C10A-C5A
 1.35 with sigma of 0.02
 S3A-C12A
 1.75 with sigma of 0.02
 C2A-S1A
 1.75 with sigma of 0.02
 S4A-C5A
 1.75 with sigma of 0.02
 C15A-C12A
 1.35 with sigma of 0.02
 C10A-S6A
 1.75 with sigma of 0.02
 C2A-S3A
 1.75 with sigma of 0.02
 S6A-C7A
 1.75 with sigma of 0.02
 C15A-S1A
 1.75 with sigma of 0.02
 C7A-S4A
 1.75 with sigma of 0.02
 C2A-C7A
 1.35 with sigma of 0.02
 Cl1-C1
 1.75 with sigma of 0.01
 C1_$1-C1
 1.55 with sigma of 0.01
3. Rigid bond restraints
 C2, S1, C15, S3, C7, C12, S4A, S1A, C7A, C2A, C12A, C15A, S4, S6, S6A, S3A,
 C5A, C5, C10, C10A
 with sigma for 1-2 distances of 0.01 and sigma for 1-3 distances of 0.01
 C1, Cl1, C1A, C1, C1A, Cl1
 with sigma for 1-2 distances of 0.01 and sigma for 1-3 distances of 0.01
4. Uiso/Uaniso restraints and constraints
Uanis(C1) \\sim Ueq, Uanis(Cl1) \\sim Ueq, Uanis(C1A) \\sim Ueq, Uanis(C1)
\\sim Ueq, Uanis(C1A) \\sim Ueq, Uanis(Cl1) \\sim Ueq: with sigma of 0.1 and
sigma for terminal atoms of 0.2
5. Others
 Sof(S6A)=Sof(S4A)=Sof(S3A)=Sof(S1A)=Sof(C7A)=Sof(C2A)=Sof(C12A)=Sof(H12A)=
 Sof(C15A)=Sof(H15A)=Sof(C5A)=Sof(H5A)=Sof(C10A)=Sof(H10A)=1-FVAR(1)
 Sof(S1)=Sof(S3)=Sof(C2)=Sof(S4)=Sof(C7)=Sof(S6)=Sof(C5)=Sof(H5)=Sof(C12)=
 Sof(H12)=Sof(C15)=Sof(H15)=Sof(C10)=Sof(H10)=FVAR(1)
 Sof(C1A)=Sof(H1AA)=Sof(H1AB)=1-FVAR(2)
 Sof(C1)=Sof(H1A)=Sof(H1B)=FVAR(2)
 Fixed Sof: Cl1(0.5)
6.a Secondary CH2 refined with riding coordinates:
 C70(H70A,H70B), C38(H38A,H38B), C48(H48A,H48B), C23(H23A,H23B), C61(H61A,
 H61B), C27(H27A,H27B), C54(H54A,H54B), C34(H34A,H34B), C1(H1A,H1B), C1A(H1AA,
 H1AB)
6.b Aromatic/amide H refined with riding coordinates:
 C41(H41), C44(H44), C60(H60), C36(H36), C59(H59), C25(H25), C18(H18),
 C57(H57), C19(H19), C56(H56), C78(H78), C77(H77), C8(H8), C71(H71), C9(H9),
 C13(H13), C4(H4), C14(H14), C73(H73), C3(H3), C72(H72), C31(H31), C74(H74),
 C30(H30), C76(H76), C75(H75), C5(H5), C12(H12), C15(H15), C10(H10), C12A(H12A),
  C15A(H15A), C5A(H5A), C10A(H10A)
;
_olex2_submission_special_instructions 'No special instructions were received'
_oxdiff_exptl_absorpt_empirical_details
;
Empirical correction (ABSPACK) includes:
- Absorption correction using spherical harmonics
- Frame scaling
;
_oxdiff_exptl_absorpt_empirical_full_max 7.328
_oxdiff_exptl_absorpt_empirical_full_min 0.231

loop_
_space_group_symop_operation_xyz
'x, y, z'
'-x, -y, -z'

loop_
_atom_site_label
_atom_site_type_symbol
_atom_site_fract_x
_atom_site_fract_y
_atom_site_fract_z
_atom_site_U_iso_or_equiv
_atom_site_adp_type
_atom_site_occupancy
_atom_site_site_symmetry_order
_atom_site_calc_flag
_atom_site_refinement_flags_posn
_atom_site_refinement_flags_adp
_atom_site_refinement_flags_occupancy
_atom_site_disorder_assembly
_atom_site_disorder_group
S7 S 0.47759(7) 0.77481(7) 0.91524(4) 0.0427(2) Uani 1 1 d . . . . .
S20 S 0.24894(7) 0.39188(7) 0.82163(5) 0.0445(2) Uani 1 1 d . . . . .
S5 S 0.30169(8) 1.01522(7) 0.87630(5) 0.0447(2) Uani 1 1 d . . . . .
S15 S -0.09645(7) 0.55165(7) 0.87594(5) 0.0471(2) Uani 1 1 d . . . . .
S12 S 0.07979(7) 0.35103(7) 0.93431(5) 0.0450(2) Uani 1 1 d . . . . .
S17 S 0.07456(7) 0.59480(7) 0.76407(5) 0.0451(2) Uani 1 1 d . . . . .
S62 S 0.17119(7) 0.82465(7) 0.85074(5) 0.0473(2) Uani 1 1 d . . . . .
S53 S 0.07192(7) 0.62096(8) 0.52035(5) 0.0485(2) Uani 1 1 d . . . . .
S10 S 0.56317(8) 0.77671(7) 0.76208(5) 0.0499(2) Uani 1 1 d . . . . .
S2 S 0.39673(8) 1.01895(8) 0.72711(5) 0.0504(2) Uani 1 1 d . . . . .
O69 O 0.48445(19) 0.42371(17) 0.94096(12) 0.0400(5) Uani 1 1 d . . . . .
O39 O 0.60408(18) 0.37379(18) 0.62521(12) 0.0384(5) Uani 1 1 d . . . . .
O2 O 0.49583(18) 0.23416(18) 0.89932(12) 0.0390(5) Uani 1 1 d . . . . .
O46 O 0.4116(2) 0.2399(2) 0.62154(14) 0.0446(5) Uani 1 1 d . . . . .
O28 O 0.8672(2) 0.1066(2) 0.96483(14) 0.0532(7) Uani 1 1 d . . . . .
O33 O 0.9741(2) 0.2743(2) 0.70088(16) 0.0580(7) Uani 1 1 d . . . . .
N67 N 0.4303(2) 0.5630(2) 0.85010(14) 0.0343(5) Uani 1 1 d . . . . .
N68 N 0.3561(2) 0.6577(2) 0.82846(14) 0.0362(5) Uani 1 1 d . . . . .
N65 N 0.3218(2) 0.5544(2) 0.95515(15) 0.0412(6) Uani 1 1 d . . . . .
N49 N 0.3630(2) 0.4096(2) 0.57709(15) 0.0398(6) Uani 1 1 d . . . . .
N51 N 0.2824(2) 0.5010(2) 0.55232(15) 0.0428(6) Uani 1 1 d . . . . .
N64 N 0.2480(2) 0.6481(2) 0.93297(16) 0.0413(6) Uani 1 1 d . . . . .
N50 N 0.2345(3) 0.3410(3) 0.60327(17) 0.0492(7) Uani 1 1 d . . . . .
C41 C 0.5873(2) 0.3765(2) 0.75901(16) 0.0325(6) Uani 1 1 d . . . . .
H41 H 0.613031 0.427528 0.756903 0.039 Uiso 1 1 calc R U . . .
C40 C 0.5754(2) 0.3407(2) 0.69349(16) 0.0333(6) Uani 1 1 d . . . . .
C42 C 0.5620(2) 0.3384(2) 0.82745(16) 0.0314(6) Uani 1 1 d . . . . .
C66 C 0.4120(3) 0.5168(2) 0.91323(16) 0.0356(6) Uani 1 1 d . . . . .
N52 N 0.1557(3) 0.4305(3) 0.57966(17) 0.0491(7) Uani 1 1 d . . . . .
C43 C 0.5384(2) 0.2662(2) 0.69640(17) 0.0352(6) Uani 1 1 d . . . . .
C47 C 0.3361(3) 0.3349(3) 0.59909(17) 0.0407(7) Uani 1 1 d . . . . .
C63 C 0.2685(3) 0.6976(3) 0.87149(17) 0.0380(7) Uani 1 1 d . . . . .
C21 C 0.5245(2) 0.2637(2) 0.83047(17) 0.0333(6) Uani 1 1 d . . . . .
C44 C 0.5138(2) 0.2269(2) 0.76522(18) 0.0366(6) Uani 1 1 d . . . . .
H44 H 0.489762 0.174706 0.767399 0.044 Uiso 1 1 calc R U . . .
C60 C 0.2828(3) 0.7632(3) 0.6507(2) 0.0427(7) Uani 1 1 d . . . . .
H60 H 0.354629 0.751038 0.661805 0.051 Uiso 1 1 calc R U . . .
C37 C 0.6679(3) 0.5079(3) 0.62862(17) 0.0399(7) Uani 1 1 d . . . . .
C55 C 0.1982(3) 0.8170(2) 0.69674(18) 0.0411(7) Uani 1 1 d . . . . .
C36 C 0.7690(3) 0.4328(3) 0.65483(17) 0.0402(7) Uani 1 1 d . . . . .
H36 H 0.781010 0.362916 0.663812 0.048 Uiso 1 1 calc R U . . .
C59 C 0.2620(3) 0.7268(3) 0.58773(19) 0.0431(7) Uani 1 1 d . . . . .
H59 H 0.320154 0.689920 0.556427 0.052 Uiso 1 1 calc R U . . .
C11 C 0.0416(3) 0.4635(3) 0.87147(19) 0.0404(7) Uani 1 1 d . . . . .
C70 C 0.5823(3) 0.3735(3) 0.89780(17) 0.0370(6) Uani 1 1 d . . . . .
H70A H 0.635534 0.313011 0.928949 0.044 Uiso 1 1 calc R U . . .
H70B H 0.614525 0.421994 0.884750 0.044 Uiso 1 1 calc R U . . .
C38 C 0.5768(3) 0.4818(3) 0.61196(19) 0.0426(7) Uani 1 1 d . . . . .
H38A H 0.513714 0.520013 0.642899 0.051 Uiso 1 1 calc R U . . .
H38B H 0.554756 0.505872 0.559293 0.051 Uiso 1 1 calc R U . . .
C58 C 0.1583(3) 0.7439(3) 0.57073(18) 0.0435(7) Uani 1 1 d . . . . .
C25 C 0.6940(3) 0.0636(3) 0.93611(17) 0.0386(7) Uani 1 1 d . . . . .
H25 H 0.683924 0.131354 0.941699 0.046 Uiso 1 1 calc R U . . .
C35 C 0.8517(3) 0.4580(3) 0.66795(19) 0.0457(8) Uani 1 1 d . . . . .
C45 C 0.1825(3) 0.5075(3) 0.55364(17) 0.0420(7) Uani 1 1 d . . . . .
C18 C 0.2062(3) 0.5639(3) 0.73414(19) 0.0424(7) Uani 1 1 d . . . . .
H18 H 0.221756 0.610844 0.700528 0.051 Uiso 1 1 calc R U . . .
C48 C 0.5228(3) 0.2257(3) 0.62693(19) 0.0426(7) Uani 1 1 d . . . . .
H48A H 0.539852 0.262650 0.582713 0.051 Uiso 1 1 calc R U . . .
H48B H 0.573179 0.151505 0.628142 0.051 Uiso 1 1 calc R U . . .
C16 C 0.1113(3) 0.4817(3) 0.82535(19) 0.0398(7) Uani 1 1 d . . . . .
C57 C 0.0740(3) 0.7974(3) 0.6182(2) 0.0470(8) Uani 1 1 d . . . . .
H57 H 0.002284 0.808515 0.607964 0.056 Uiso 1 1 calc R U . . .
C19 C 0.2850(3) 0.4723(3) 0.75977(19) 0.0405(7) Uani 1 1 d . . . . .
H19 H 0.358010 0.451815 0.744713 0.049 Uiso 1 1 calc R U . . .
C23 C 0.4933(3) 0.1366(3) 0.9113(2) 0.0460(8) Uani 1 1 d . . . . .
H23A H 0.454824 0.128983 0.869285 0.055 Uiso 1 1 calc R U . . .
H23B H 0.452201 0.133909 0.957098 0.055 Uiso 1 1 calc R U . . .
C56 C 0.0943(3) 0.8340(3) 0.6796(2) 0.0458(8) Uani 1 1 d . . . . .
H56 H 0.035941 0.871477 0.710624 0.055 Uiso 1 1 calc R U . . .
C29 C 0.8929(3) 0.1447(3) 0.8966(2) 0.0500(9) Uani 1 1 d . . . . .
C26 C 0.7961(3) -0.0166(3) 0.94566(19) 0.0490(8) Uani 1 1 d . . . . .
C61 C 0.2200(3) 0.8609(3) 0.7621(2) 0.0471(8) Uani 1 1 d . . . . .
H61A H 0.185381 0.937024 0.752177 0.057 Uiso 1 1 calc R U . . .
H61B H 0.299119 0.837648 0.766160 0.057 Uiso 1 1 calc R U . . .
C28 C 0.3991(3) 0.9457(3) 0.81249(18) 0.0426(7) Uani 1 1 d . . . . .
C78 C 0.8713(3) 0.2469(4) 0.8902(2) 0.0509(9) Uani 1 1 d . . . . .
H78 H 0.839219 0.285842 0.930714 0.061 Uiso 1 1 calc R U . . .
C6 C 0.4696(3) 0.8464(3) 0.82806(18) 0.0419(7) Uani 1 1 d . . . . .
C77 C 0.8955(3) 0.2947(3) 0.8258(2) 0.0499(8) Uani 1 1 d . . . . .
H77 H 0.879253 0.365744 0.822019 0.060 Uiso 1 1 calc R U . . .
C8 C 0.5877(3) 0.6633(3) 0.8913(2) 0.0461(8) Uani 1 1 d . . . . .
H8 H 0.619851 0.603922 0.926268 0.055 Uiso 1 1 calc R U . . .
C71 C 0.6510(3) 0.6095(3) 0.6148(2) 0.0492(8) Uani 1 1 d . . . . .
H71 H 0.582896 0.661190 0.596181 0.059 Uiso 1 1 calc R U . . .
C9 C 0.6248(3) 0.6645(3) 0.8225(2) 0.0479(8) Uani 1 1 d . . . . .
H9 H 0.683736 0.605337 0.806611 0.057 Uiso 1 1 calc R U . . .
C24 C 0.6048(3) 0.0486(3) 0.9185(2) 0.0472(8) Uani 1 1 d . . . . .
C27 C 0.8874(3) 0.0011(3) 0.9748(2) 0.0568(10) Uani 1 1 d . . . . .
H27A H 0.898282 -0.023917 1.028324 0.068 Uiso 1 1 calc R U . . .
H27B H 0.955115 -0.039927 0.948878 0.068 Uiso 1 1 calc R U . . .
C32 C 0.9436(3) 0.2374(3) 0.7672(2) 0.0544(10) Uani 1 1 d . . . . .
C13 C -0.0422(3) 0.3970(3) 0.9829(2) 0.0469(8) Uani 1 1 d . . . . .
H13 H -0.051563 0.359033 1.026604 0.056 Uiso 1 1 calc R U . . .
C4 C 0.2447(3) 1.1287(3) 0.8162(2) 0.0508(8) Uani 1 1 d . . . . .
H4 H 0.184528 1.187802 0.830954 0.061 Uiso 1 1 calc R U . . .
C54 C 0.1346(3) 0.7080(3) 0.5020(2) 0.0508(9) Uani 1 1 d . . . . .
H54A H 0.203243 0.672922 0.475158 0.061 Uiso 1 1 calc R U . . .
H54B H 0.086088 0.769092 0.468919 0.061 Uiso 1 1 calc R U . . .
C14 C -0.1215(3) 0.4871(3) 0.9565(2) 0.0481(8) Uani 1 1 d . . . . .
H14 H -0.189468 0.515429 0.980746 0.058 Uiso 1 1 calc R U . . .
C73 C 0.8334(4) 0.5611(4) 0.6543(2) 0.0561(10) Uani 1 1 d . . . . .
H73 H 0.889351 0.580078 0.663012 0.067 Uiso 1 1 calc R U . . .
C3 C 0.2873(3) 1.1303(3) 0.7498(2) 0.0526(9) Uani 1 1 d . . . . .
H3 H 0.258846 1.190716 0.715460 0.063 Uiso 1 1 calc R U . . .
C72 C 0.7328(4) 0.6354(3) 0.6279(2) 0.0587(10) Uani 1 1 d . . . . .
H72 H 0.720299 0.705348 0.618804 0.070 Uiso 1 1 calc R U . . .
C34 C 0.9626(4) 0.3779(4) 0.6923(2) 0.0596(11) Uani 1 1 d . . . . .
H34A H 1.015954 0.382657 0.655481 0.072 Uiso 1 1 calc R U . . .
H34B H 0.980258 0.393410 0.740312 0.072 Uiso 1 1 calc R U . . .
C31 C 0.9614(5) 0.1336(4) 0.7723(3) 0.0821(18) Uani 1 1 d . . . . .
H31 H 0.990208 0.095338 0.731056 0.098 Uiso 1 1 calc R U . . .
C74 C 0.6159(5) -0.0493(4) 0.9162(3) 0.0741(14) Uani 1 1 d . . . . .
H74 H 0.554328 -0.060205 0.907728 0.089 Uiso 1 1 calc R U . . .
C30 C 0.9369(4) 0.0867(4) 0.8377(3) 0.0760(15) Uani 1 1 d . . . . .
H30 H 0.950251 0.016400 0.841563 0.091 Uiso 1 1 calc R U . . .
C76 C 0.8073(5) -0.1160(4) 0.9394(3) 0.0813(16) Uani 1 1 d . . . . .
H76 H 0.877084 -0.172880 0.944077 0.098 Uiso 1 1 calc R U . . .
C75 C 0.7173(6) -0.1323(4) 0.9265(4) 0.092(2) Uani 1 1 d . . . . .
H75 H 0.725487 -0.200343 0.924664 0.110 Uiso 1 1 calc R U . . .
S1 S -0.1272(3) 0.9988(3) 0.47440(19) 0.0687(8) Uani 0.637(4) 1 d D U P A 1
S3 S -0.19893(16) 0.83600(16) 0.49927(18) 0.0584(5) Uani 0.637(4) 1 d D U P A 1
C2 C -0.192(2) 0.9398(14) 0.5356(6) 0.039(3) Uani 0.637(4) 1 d D U P A 1
S4 S -0.19525(14) 1.06019(17) 0.64078(13) 0.0644(7) Uani 0.637(4) 1 d D U P A 1
C7 C -0.2126(8) 0.9601(6) 0.6060(4) 0.0461(15) Uani 0.637(4) 1 d D U P A 1
S6 S -0.26406(19) 0.89140(17) 0.66822(11) 0.0743(7) Uani 0.637(4) 1 d D U P A 1
C5 C -0.2426(18) 1.0375(15) 0.7262(7) 0.090(4) Uani 0.637(4) 1 d D U P A 1
H5 H -0.246626 1.078912 0.764078 0.108 Uiso 0.637(4) 1 calc R U P A 1
C12 C -0.1420(10) 0.8489(10) 0.4157(5) 0.080(3) Uani 0.637(4) 1 d D U P A 1
H12 H -0.135021 0.806022 0.378165 0.096 Uiso 0.637(4) 1 calc R U P A 1
C15 C -0.1080(10) 0.9209(8) 0.4055(4) 0.088(3) Uani 0.637(4) 1 d D U P A 1
H15 H -0.073296 0.929806 0.360595 0.106 Uiso 0.637(4) 1 calc R U P A 1
C10 C -0.2739(8) 0.9629(8) 0.7407(4) 0.090(3) Uani 0.637(4) 1 d D U P A 1
H10 H -0.300146 0.949487 0.788052 0.108 Uiso 0.637(4) 1 calc R U P A 1
S6A S -0.2325(2) 0.9482(3) 0.68972(13) 0.0581(10) Uani 0.363(4) 1 d D U P A 2
S4A S -0.1896(3) 1.1139(3) 0.60345(18) 0.0542(8) Uani 0.363(4) 1 d D U P A 2
S3A S -0.2062(2) 0.8388(2) 0.5383(2) 0.0452(7) Uani 0.363(4) 1 d D U P A 2
S1A S -0.1620(4) 1.0033(4) 0.4548(2) 0.0485(10) Uani 0.363(4) 1 d D U P A 2
C7A C -0.2029(12) 0.9975(10) 0.6047(6) 0.041(2) Uani 0.363(4) 1 d D U P A 2
C2A C -0.183(5) 0.948(3) 0.5431(10) 0.038(4) Uani 0.363(4) 1 d D U P A 2
C12A C -0.1690(14) 0.8260(10) 0.4447(7) 0.055(3) Uani 0.363(4) 1 d D U P A 2
H12A H -0.160042 0.767510 0.421474 0.066 Uiso 0.363(4) 1 calc R U P A 2
C15A C -0.1543(10) 0.9041(10) 0.4085(7) 0.045(3) Uani 0.363(4) 1 d D U P A 2
H15A H -0.139447 0.904795 0.356860 0.054 Uiso 0.363(4) 1 calc R U P A 2
C5A C -0.1983(10) 1.1107(10) 0.7003(6) 0.068(3) Uani 0.363(4) 1 d D U P A 2
H5A H -0.186097 1.158573 0.725147 0.082 Uiso 0.363(4) 1 calc R U P A 2
C10A C -0.222(3) 1.0396(18) 0.7381(8) 0.074(6) Uani 0.363(4) 1 d D U P A 2
H10A H -0.233841 1.038888 0.790145 0.089 Uiso 0.363(4) 1 calc R U P A 2
Cl1 Cl 0.5458(3) 1.1165(2) 0.45568(14) 0.0808(7) Uani 0.5 1 d D U P . .
C1 C 0.5060(9) 1.0417(7) 0.5197(5) 0.089(4) Uani 0.60(3) 1 d D U P B 1
H1A H 0.560736 1.008408 0.560067 0.107 Uiso 0.60(3) 1 calc R U P B 1
H1B H 0.436026 1.085740 0.541958 0.107 Uiso 0.60(3) 1 calc R U P B 1
C1A C 0.4994(14) 0.9880(14) 0.5360(10) 0.086(7) Uani 0.40(3) 1 d . U P B 2
H1AA H 0.447848 1.047967 0.560659 0.104 Uiso 0.40(3) 1 calc R U P B 2
H1AB H 0.572342 0.962903 0.558157 0.104 Uiso 0.40(3) 1 calc R U P B 2

loop_
_atom_site_aniso_label
_atom_site_aniso_U_11
_atom_site_aniso_U_22
_atom_site_aniso_U_33
_atom_site_aniso_U_23
_atom_site_aniso_U_13
_atom_site_aniso_U_12
S7 0.0472(5) 0.0461(4) 0.0371(4) -0.0051(3) 0.0007(3) -0.0225(4)
S20 0.0288(4) 0.0400(4) 0.0574(5) -0.0017(3) 0.0051(3) -0.0098(3)
S5 0.0480(5) 0.0463(4) 0.0413(4) -0.0101(3) 0.0088(3) -0.0217(4)
S15 0.0283(4) 0.0534(5) 0.0559(5) -0.0074(4) 0.0045(3) -0.0149(4)
S12 0.0403(5) 0.0424(4) 0.0529(5) -0.0067(3) 0.0062(3) -0.0189(4)
S17 0.0308(4) 0.0443(4) 0.0522(5) 0.0000(3) 0.0008(3) -0.0105(3)
S62 0.0424(5) 0.0417(4) 0.0453(4) -0.0140(3) -0.0007(3) -0.0048(3)
S53 0.0354(4) 0.0626(5) 0.0427(4) -0.0082(4) -0.0085(3) -0.0157(4)
S10 0.0459(5) 0.0520(5) 0.0431(4) -0.0075(4) 0.0084(3) -0.0140(4)
S2 0.0532(5) 0.0543(5) 0.0388(4) -0.0013(3) 0.0061(4) -0.0207(4)
O69 0.0393(12) 0.0386(11) 0.0340(10) -0.0062(8) 0.0051(9) -0.0096(10)
O39 0.0345(11) 0.0480(12) 0.0323(10) -0.0060(9) 0.0046(8) -0.0177(10)
O2 0.0343(11) 0.0465(12) 0.0364(11) 0.0002(9) -0.0012(9) -0.0190(10)
O46 0.0396(13) 0.0515(13) 0.0469(12) -0.0077(10) -0.0078(10) -0.0226(11)
O28 0.0337(13) 0.0736(18) 0.0459(13) 0.0133(12) -0.0048(10) -0.0220(12)
O33 0.0375(14) 0.0700(18) 0.0554(15) 0.0088(13) 0.0075(11) -0.0180(13)
N67 0.0339(13) 0.0359(13) 0.0327(12) -0.0088(9) 0.0015(10) -0.0137(11)
N68 0.0329(13) 0.0372(13) 0.0370(12) -0.0098(10) 0.0021(10) -0.0128(11)
N65 0.0389(15) 0.0449(15) 0.0387(13) -0.0114(11) 0.0076(11) -0.0165(12)
N49 0.0317(13) 0.0526(16) 0.0347(12) -0.0081(11) 0.0011(10) -0.0177(12)
N51 0.0353(14) 0.0584(17) 0.0329(12) -0.0072(11) 0.0000(10) -0.0185(13)
N64 0.0329(14) 0.0472(15) 0.0413(14) -0.0149(11) 0.0056(11) -0.0135(12)
N50 0.0417(16) 0.066(2) 0.0432(15) -0.0001(13) -0.0056(12) -0.0272(15)
C41 0.0232(13) 0.0366(14) 0.0357(14) -0.0069(11) 0.0023(10) -0.0108(11)
C40 0.0240(13) 0.0386(15) 0.0317(13) -0.0050(11) 0.0026(10) -0.0087(11)
C42 0.0213(13) 0.0345(14) 0.0334(13) -0.0068(11) -0.0014(10) -0.0069(11)
C66 0.0336(15) 0.0394(15) 0.0334(14) -0.0105(11) 0.0020(11) -0.0144(13)
N52 0.0389(16) 0.069(2) 0.0427(15) -0.0038(14) -0.0033(12) -0.0271(15)
C43 0.0233(14) 0.0402(15) 0.0386(15) -0.0085(12) -0.0018(11) -0.0097(12)
C47 0.0358(16) 0.060(2) 0.0308(14) -0.0090(13) -0.0033(12) -0.0235(15)
C63 0.0332(16) 0.0415(16) 0.0373(15) -0.0140(12) -0.0013(12) -0.0122(13)
C21 0.0229(13) 0.0367(15) 0.0361(14) -0.0021(11) 0.0005(10) -0.0098(11)
C44 0.0276(14) 0.0379(15) 0.0434(16) -0.0058(12) -0.0032(12) -0.0128(12)
C60 0.0346(17) 0.0421(17) 0.0492(18) -0.0018(13) -0.0042(13) -0.0151(14)
C37 0.0431(18) 0.0442(17) 0.0311(14) -0.0051(12) 0.0094(12) -0.0186(14)
C55 0.0383(17) 0.0356(16) 0.0425(16) -0.0035(12) -0.0051(13) -0.0098(13)
C36 0.0388(17) 0.0484(18) 0.0349(14) -0.0032(12) 0.0072(12) -0.0214(14)
C59 0.0386(17) 0.0437(17) 0.0398(16) -0.0042(13) 0.0008(13) -0.0117(14)
C11 0.0330(16) 0.0432(17) 0.0469(17) -0.0119(13) 0.0017(13) -0.0169(13)
C70 0.0299(15) 0.0428(16) 0.0341(14) -0.0096(12) 0.0005(11) -0.0108(13)
C38 0.0372(17) 0.0462(18) 0.0383(15) 0.0019(13) 0.0007(12) -0.0145(14)
C58 0.0383(17) 0.0481(18) 0.0371(15) -0.0003(13) -0.0044(13) -0.0132(14)
C25 0.0380(17) 0.0415(16) 0.0350(15) -0.0004(12) 0.0015(12) -0.0174(14)
C35 0.048(2) 0.061(2) 0.0367(16) -0.0051(14) 0.0073(13) -0.0321(17)
C45 0.0307(16) 0.065(2) 0.0321(14) -0.0093(13) -0.0021(12) -0.0221(15)
C18 0.0371(17) 0.0510(19) 0.0408(16) -0.0041(13) 0.0028(13) -0.0214(15)
C48 0.0379(17) 0.0478(18) 0.0436(17) -0.0127(14) -0.0012(13) -0.0182(14)
C16 0.0324(16) 0.0432(17) 0.0445(16) -0.0095(13) 0.0015(12) -0.0163(13)
C57 0.0343(17) 0.0509(19) 0.0452(17) -0.0037(14) -0.0066(13) -0.0090(15)
C19 0.0307(16) 0.0455(17) 0.0445(16) -0.0081(13) 0.0021(12) -0.0155(13)
C23 0.047(2) 0.056(2) 0.0445(17) 0.0047(15) -0.0066(14) -0.0329(17)
C56 0.0345(17) 0.0452(18) 0.0448(17) -0.0064(14) -0.0027(13) -0.0053(14)
C29 0.0247(15) 0.067(2) 0.0501(19) 0.0114(16) -0.0020(13) -0.0166(15)
C26 0.046(2) 0.0484(19) 0.0390(16) 0.0055(14) -0.0006(14) -0.0112(16)
C61 0.049(2) 0.0371(16) 0.0505(19) -0.0056(14) -0.0109(15) -0.0139(15)
C28 0.0415(18) 0.0499(18) 0.0363(15) -0.0106(13) 0.0032(13) -0.0189(15)
C78 0.044(2) 0.076(3) 0.0451(18) -0.0047(17) -0.0058(15) -0.0381(19)
C6 0.0419(18) 0.0479(18) 0.0379(15) -0.0089(13) 0.0025(13) -0.0207(15)
C77 0.049(2) 0.066(2) 0.0479(19) -0.0012(16) -0.0041(15) -0.0377(19)
C8 0.0325(17) 0.0498(19) 0.0535(19) -0.0005(15) -0.0061(14) -0.0164(14)
C71 0.055(2) 0.0444(18) 0.0462(18) -0.0071(14) 0.0131(15) -0.0211(16)
C9 0.0343(17) 0.0471(19) 0.057(2) -0.0062(15) -0.0003(15) -0.0131(15)
C24 0.056(2) 0.0469(19) 0.0449(17) 0.0075(14) -0.0141(15) -0.0293(17)
C27 0.0310(18) 0.069(3) 0.054(2) 0.0204(18) -0.0015(15) -0.0134(17)
C32 0.0295(17) 0.065(2) 0.057(2) 0.0112(17) 0.0031(15) -0.0143(16)
C13 0.0455(19) 0.054(2) 0.0510(19) -0.0143(15) 0.0107(15) -0.0300(17)
C4 0.048(2) 0.0468(19) 0.055(2) -0.0098(15) 0.0014(16) -0.0174(16)
C54 0.050(2) 0.058(2) 0.0386(17) -0.0016(14) -0.0088(15) -0.0180(17)
C14 0.0394(18) 0.058(2) 0.0532(19) -0.0167(16) 0.0087(15) -0.0257(17)
C73 0.070(3) 0.073(3) 0.0479(19) -0.0141(18) 0.0120(18) -0.050(2)
C3 0.053(2) 0.050(2) 0.053(2) -0.0007(16) -0.0058(16) -0.0217(17)
C72 0.077(3) 0.052(2) 0.055(2) -0.0084(17) 0.015(2) -0.035(2)
C34 0.049(2) 0.088(3) 0.052(2) 0.0088(19) 0.0007(16) -0.043(2)
C31 0.073(3) 0.055(3) 0.084(3) 0.002(2) 0.043(3) -0.003(2)
C74 0.082(3) 0.055(2) 0.089(3) 0.002(2) -0.033(3) -0.033(2)
C30 0.061(3) 0.050(2) 0.084(3) 0.009(2) 0.030(2) -0.001(2)
C76 0.080(4) 0.047(2) 0.086(3) -0.005(2) -0.025(3) 0.001(2)
C75 0.113(5) 0.045(2) 0.107(4) -0.005(3) -0.037(4) -0.022(3)
S1 0.0727(19) 0.0604(12) 0.0606(18) 0.0138(12) 0.0109(12) -0.0241(12)
S3 0.0500(9) 0.0558(10) 0.0671(15) -0.0220(10) -0.0027(10) -0.0171(7)
C2 0.032(6) 0.047(6) 0.037(3) 0.000(3) -0.006(4) -0.016(4)
S4 0.0430(9) 0.0655(12) 0.0816(14) -0.0388(11) -0.0007(8) -0.0136(8)
C7 0.040(4) 0.049(5) 0.045(3) -0.012(3) -0.002(2) -0.014(3)
S6 0.0831(14) 0.0751(12) 0.0610(10) -0.0098(9) 0.0331(9) -0.0339(10)
C5 0.059(6) 0.106(8) 0.073(7) -0.042(6) -0.019(6) 0.002(5)
C12 0.080(8) 0.085(7) 0.048(5) -0.018(5) -0.016(4) -0.009(6)
C15 0.084(7) 0.109(7) 0.039(3) 0.005(4) 0.002(4) -0.015(6)
C10 0.075(6) 0.105(6) 0.043(3) -0.011(4) 0.015(3) 0.002(4)
S6A 0.0453(15) 0.085(2) 0.0325(12) 0.0042(11) 0.0035(10) -0.0215(14)
S4A 0.0595(17) 0.0524(17) 0.0555(16) -0.0192(13) 0.0097(12) -0.0268(13)
S3A 0.0465(14) 0.0377(12) 0.0545(18) 0.0058(13) -0.0089(14) -0.0232(11)
S1A 0.070(3) 0.0417(16) 0.0347(17) -0.0042(13) 0.0068(15) -0.0257(19)
C7A 0.031(5) 0.057(8) 0.033(4) -0.009(4) 0.005(3) -0.016(6)
C2A 0.037(9) 0.053(8) 0.037(5) -0.007(5) -0.008(6) -0.030(7)
C12A 0.074(9) 0.049(7) 0.048(7) -0.030(6) 0.005(7) -0.027(6)
C15A 0.037(6) 0.065(8) 0.040(5) -0.026(5) 0.010(5) -0.025(7)
C5A 0.053(7) 0.074(7) 0.053(5) -0.026(5) -0.018(5) 0.000(5)
C10A 0.076(19) 0.087(10) 0.016(4) -0.022(4) 0.004(7) 0.008(8)
Cl1 0.100(2) 0.0758(15) 0.0591(12) -0.0085(10) -0.0038(12) -0.0316(14)
C1 0.049(5) 0.083(8) 0.140(10) -0.039(6) 0.011(5) -0.026(5)
C1A 0.080(10) 0.081(11) 0.086(11) -0.058(9) -0.021(8) -0.011(8)

loop_
_atom_type_symbol
_atom_type_description
_atom_type_scat_dispersion_real
_atom_type_scat_dispersion_imag
_atom_type_scat_source
C C 0.0181 0.0091 'International Tables Vol C Tables 4.2.6.8 and 6.1.1.4'
H H 0.0000 0.0000 'International Tables Vol C Tables 4.2.6.8 and 6.1.1.4'
Cl Cl 0.3639 0.7018 'International Tables Vol C Tables 4.2.6.8 and 6.1.1.4'
N N 0.0311 0.0180 'International Tables Vol C Tables 4.2.6.8 and 6.1.1.4'
O O 0.0492 0.0322 'International Tables Vol C Tables 4.2.6.8 and 6.1.1.4'
S S 0.3331 0.5567 'International Tables Vol C Tables 4.2.6.8 and 6.1.1.4'

loop_
_geom_angle_atom_site_label_1
_geom_angle_atom_site_label_2
_geom_angle_atom_site_label_3
_geom_angle
_geom_angle_site_symmetry_1
_geom_angle_site_symmetry_3
_geom_angle_publ_flag
C8 S7 C6 94.69(17) . . ?
C19 S20 C16 94.58(17) . . ?
C4 S5 C28 94.68(18) . . ?
C14 S15 C11 94.61(18) . . ?
C13 S12 C11 94.68(18) . . ?
C18 S17 C16 94.53(17) . . ?
C63 S62 C61 101.41(16) . . ?
C45 S53 C54 101.02(18) . . ?
C9 S10 C6 94.57(18) . . ?
C3 S2 C28 94.96(18) . . ?
C66 O69 C70 117.2(2) . . ?
C40 O39 C38 116.1(2) . . ?
C21 O2 C23 118.2(3) . . ?
C47 O46 C48 117.1(3) . . ?
C29 O28 C27 117.8(3) . . ?
C32 O33 C34 118.7(3) . . ?
N68 N67 C66 117.0(3) . . ?
N67 N68 C63 117.1(3) . . ?
N64 N65 C66 116.3(3) . . ?
C47 N49 N51 116.8(3) . . ?
C45 N51 N49 116.9(3) . . ?
N65 N64 C63 117.7(3) . . ?
N52 N50 C47 116.0(3) . . ?
C40 C41 H41 119.6 . . ?
C42 C41 H41 119.6 . . ?
C42 C41 C40 120.9(3) . . ?
O39 C40 C41 122.3(3) . . ?
O39 C40 C43 118.0(3) . . ?
C43 C40 C41 119.7(3) . . ?
C41 C42 C70 119.7(3) . . ?
C21 C42 C41 119.5(3) . . ?
C21 C42 C70 120.6(3) . . ?
O69 C66 N65 112.7(3) . . ?
N67 C66 O69 121.1(3) . . ?
N67 C66 N65 126.2(3) . . ?
N50 N52 C45 117.6(3) . . ?
C40 C43 C44 119.6(3) . . ?
C40 C43 C48 121.8(3) . . ?
C44 C43 C48 118.6(3) . . ?
O46 C47 N50 111.8(3) . . ?
N49 C47 O46 121.0(3) . . ?
N49 C47 N50 127.1(3) . . ?
N68 C63 S62 120.3(3) . . ?
N64 C63 S62 114.3(2) . . ?
N64 C63 N68 125.4(3) . . ?
O2 C21 C42 115.9(3) . . ?
O2 C21 C44 124.3(3) . . ?
C42 C21 C44 119.7(3) . . ?
C43 C44 H44 119.7 . . ?
C21 C44 C43 120.6(3) . . ?
C21 C44 H44 119.7 . . ?
C55 C60 H60 120.1 . . ?
C55 C60 C59 119.8(3) . . ?
C59 C60 H60 120.1 . . ?
C36 C37 C38 122.3(3) . . ?
C71 C37 C36 119.3(4) . . ?
C71 C37 C38 118.4(3) . . ?
C60 C55 C61 119.6(3) . . ?
C56 C55 C60 119.2(3) . . ?
C56 C55 C61 121.1(3) . . ?
C37 C36 H36 119.3 . . ?
C35 C36 C37 121.3(3) . . ?
C35 C36 H36 119.3 . . ?
C60 C59 H59 119.5 . . ?
C58 C59 C60 120.9(3) . . ?
C58 C59 H59 119.5 . . ?
S12 C11 S15 114.1(2) . . ?
C16 C11 S15 122.8(3) . . ?
C16 C11 S12 123.1(3) . . ?
O69 C70 C42 113.3(3) . . ?
O69 C70 H70A 108.9 . . ?
O69 C70 H70B 108.9 . . ?
C42 C70 H70A 108.9 . . ?
C42 C70 H70B 108.9 . . ?
H70A C70 H70B 107.7 . . ?
O39 C38 C37 114.1(3) . . ?
O39 C38 H38A 108.7 . . ?
O39 C38 H38B 108.7 . . ?
C37 C38 H38A 108.7 . . ?
C37 C38 H38B 108.7 . . ?
H38A C38 H38B 107.6 . . ?
C59 C58 C57 118.6(3) . . ?
C59 C58 C54 121.3(3) . . ?
C57 C58 C54 120.1(3) . . ?
C26 C25 H25 119.0 . . ?
C26 C25 C24 122.0(4) . . ?
C24 C25 H25 119.0 . . ?
C36 C35 C73 119.0(4) . . ?
C36 C35 C34 122.2(4) . . ?
C73 C35 C34 118.8(4) . . ?
N51 C45 S53 121.1(3) . . ?
N51 C45 N52 125.5(3) . . ?
N52 C45 S53 113.5(2) . . ?
S17 C18 H18 120.9 . . ?
C19 C18 S17 118.2(3) . . ?
C19 C18 H18 120.9 . . ?
O46 C48 C43 110.5(3) . . ?
O46 C48 H48A 109.6 . . ?
O46 C48 H48B 109.6 . . ?
C43 C48 H48A 109.6 . . ?
C43 C48 H48B 109.6 . . ?
H48A C48 H48B 108.1 . . ?
S17 C16 S20 114.77(19) . . ?
C11 C16 S20 121.9(3) . . ?
C11 C16 S17 123.4(3) . . ?
C58 C57 H57 119.7 . . ?
C56 C57 C58 120.5(3) . . ?
C56 C57 H57 119.7 . . ?
S20 C19 H19 121.2 . . ?
C18 C19 S20 117.6(3) . . ?
C18 C19 H19 121.2 . . ?
O2 C23 H23A 109.2 . . ?
O2 C23 H23B 109.2 . . ?
O2 C23 C24 112.2(3) . . ?
H23A C23 H23B 107.9 . . ?
C24 C23 H23A 109.2 . . ?
C24 C23 H23B 109.2 . . ?
C55 C56 H56 119.5 . . ?
C57 C56 C55 121.0(3) . . ?
C57 C56 H56 119.5 . . ?
C78 C29 O28 115.1(4) . . ?
C78 C29 C30 120.6(4) . . ?
C30 C29 O28 124.3(4) . . ?
C25 C26 C27 120.0(4) . . ?
C25 C26 C76 117.4(4) . . ?
C76 C26 C27 121.8(4) . . ?
S62 C61 H61A 108.7 . . ?
S62 C61 H61B 108.7 . . ?
C55 C61 S62 114.4(3) . . ?
C55 C61 H61A 108.7 . . ?
C55 C61 H61B 108.7 . . ?
H61A C61 H61B 107.6 . . ?
S5 C28 S2 114.0(2) . . ?
C6 C28 S5 122.7(3) . . ?
C6 C28 S2 123.3(3) . . ?
C29 C78 H78 119.3 . . ?
C29 C78 C77 121.4(4) . . ?
C77 C78 H78 119.3 . . ?
S10 C6 S7 114.5(2) . . ?
C28 C6 S7 123.5(3) . . ?
C28 C6 S10 122.0(3) . . ?
C78 C77 H77 120.4 . . ?
C32 C77 C78 119.1(4) . . ?
C32 C77 H77 120.4 . . ?
S7 C8 H8 121.2 . . ?
C9 C8 S7 117.6(3) . . ?
C9 C8 H8 121.2 . . ?
C37 C71 H71 120.1 . . ?
C72 C71 C37 119.8(4) . . ?
C72 C71 H71 120.1 . . ?
S10 C9 H9 120.7 . . ?
C8 C9 S10 118.6(3) . . ?
C8 C9 H9 120.7 . . ?
C25 C24 C23 121.2(3) . . ?
C74 C24 C25 119.8(4) . . ?
C74 C24 C23 118.5(4) . . ?
O28 C27 C26 113.0(3) . . ?
O28 C27 H27A 109.0 . . ?
O28 C27 H27B 109.0 . . ?
C26 C27 H27A 109.0 . . ?
C26 C27 H27B 109.0 . . ?
H27A C27 H27B 107.8 . . ?
O33 C32 C77 125.3(4) . . ?
O33 C32 C31 115.2(4) . . ?
C77 C32 C31 119.5(4) . . ?
S12 C13 H13 121.1 . . ?
C14 C13 S12 117.8(3) . . ?
C14 C13 H13 121.1 . . ?
S5 C4 H4 120.8 . . ?
C3 C4 S5 118.3(3) . . ?
C3 C4 H4 120.8 . . ?
S53 C54 H54A 108.7 . . ?
S53 C54 H54B 108.7 . . ?
C58 C54 S53 114.1(3) . . ?
C58 C54 H54A 108.7 . . ?
C58 C54 H54B 108.7 . . ?
H54A C54 H54B 107.6 . . ?
S15 C14 H14 121.1 . . ?
C13 C14 S15 117.8(3) . . ?
C13 C14 H14 121.1 . . ?
C35 C73 H73 120.3 . . ?
C72 C73 C35 119.4(4) . . ?
C72 C73 H73 120.3 . . ?
S2 C3 H3 121.0 . . ?
C4 C3 S2 118.0(3) . . ?
C4 C3 H3 121.0 . . ?
C71 C72 C73 121.2(4) . . ?
C71 C72 H72 119.4 . . ?
C73 C72 H72 119.4 . . ?
O33 C34 C35 114.2(3) . . ?
O33 C34 H34A 108.7 . . ?
O33 C34 H34B 108.7 . . ?
C35 C34 H34A 108.7 . . ?
C35 C34 H34B 108.7 . . ?
H34A C34 H34B 107.6 . . ?
C32 C31 H31 119.8 . . ?
C30 C31 C32 120.5(5) . . ?
C30 C31 H31 119.8 . . ?
C24 C74 H74 120.2 . . ?
C24 C74 C75 119.7(5) . . ?
C75 C74 H74 120.2 . . ?
C29 C30 C31 118.8(5) . . ?
C29 C30 H30 120.6 . . ?
C31 C30 H30 120.6 . . ?
C26 C76 H76 119.6 . . ?
C75 C76 C26 120.8(5) . . ?
C75 C76 H76 119.6 . . ?
C74 C75 C76 120.0(5) . . ?
C74 C75 H75 120.0 . . ?
C76 C75 H75 120.0 . . ?
C15 S1 C2 95.0(5) . . ?
C12 S3 C2 96.6(6) . . ?
S3 C2 S1 112.2(6) . . ?
C7 C2 S1 122.3(8) . . ?
C7 C2 S3 124.3(7) . . ?
C5 S4 C7 92.4(5) . . ?
C2 C7 S4 122.3(7) . . ?
C2 C7 S6 121.5(6) . . ?
S6 C7 S4 116.2(4) . . ?
C10 S6 C7 93.9(4) . . ?
S4 C5 H5 119.4 . . ?
C10 C5 S4 121.2(9) . . ?
C10 C5 H5 119.4 . . ?
S3 C12 H12 121.5 . . ?
C15 C12 S3 116.9(8) . . ?
C15 C12 H12 121.5 . . ?
S1 C15 H15 120.4 . . ?
C12 C15 S1 119.2(8) . . ?
C12 C15 H15 120.4 . . ?
S6 C10 H10 121.8 . . ?
C5 C10 S6 116.3(8) . . ?
C5 C10 H10 121.8 . . ?
C7A S6A C10A 94.2(6) . . ?
C5A S4A C7A 92.4(6) . . ?
C12A S3A C2A 95.3(6) . . ?
C15A S1A C2A 94.6(7) . . ?
S6A C7A S4A 116.2(6) . . ?
C2A C7A S6A 123.1(10) . . ?
C2A C7A S4A 120.5(9) . . ?
S3A C2A S1A 113.1(8) . . ?
C7A C2A S3A 122.6(12) . . ?
C7A C2A S1A 122.7(13) . . ?
S3A C12A H12A 122.4 . . ?
C15A C12A S3A 115.3(7) . . ?
C15A C12A H12A 122.4 . . ?
S1A C15A H15A 119.8 . . ?
C12A C15A S1A 120.4(8) . . ?
C12A C15A H15A 119.8 . . ?
S4A C5A H5A 120.8 . . ?
C10A C5A S4A 118.4(10) . . ?
C10A C5A H5A 120.8 . . ?
S6A C10A H10A 120.9 . . ?
C5A C10A S6A 118.1(10) . . ?
C5A C10A H10A 120.9 . . ?
C1 Cl1 C1A 37.4(5) . 2_676 ?
Cl1 C1 H1A 109.8 . . ?
Cl1 C1 H1B 109.8 . . ?
C1 C1 Cl1 109.3(8) 2_676 . ?
C1 C1 H1A 109.8 2_676 . ?
C1 C1 H1B 109.8 2_676 . ?
H1A C1 H1B 108.3 . . ?
Cl1 C1A H1AA 111.1 2_676 . ?
Cl1 C1A H1AB 111.1 2_676 . ?
C1A C1A H1AA 111.1 2_676 . ?
C1A C1A H1AB 111.1 2_676 . ?
H1AA C1A H1AB 109.0 . . ?

loop_
_geom_bond_atom_site_label_1
_geom_bond_atom_site_label_2
_geom_bond_distance
_geom_bond_site_symmetry_2
_geom_bond_publ_flag
S7 C6 1.767(4) . ?
S7 C8 1.746(4) . ?
S20 C16 1.766(3) . ?
S20 C19 1.740(4) . ?
S5 C28 1.759(3) . ?
S5 C4 1.742(4) . ?
S15 C11 1.765(3) . ?
S15 C14 1.747(4) . ?
S12 C11 1.763(4) . ?
S12 C13 1.747(4) . ?
S17 C18 1.740(4) . ?
S17 C16 1.756(4) . ?
S62 C63 1.745(3) . ?
S62 C61 1.826(4) . ?
S53 C45 1.741(4) . ?
S53 C54 1.817(5) . ?
S10 C6 1.764(4) . ?
S10 C9 1.739(4) . ?
S2 C28 1.766(4) . ?
S2 C3 1.735(4) . ?
O69 C66 1.331(4) . ?
O69 C70 1.459(4) . ?
O39 C40 1.380(4) . ?
O39 C38 1.438(4) . ?
O2 C21 1.370(4) . ?
O2 C23 1.427(4) . ?
O46 C47 1.339(5) . ?
O46 C48 1.458(4) . ?
O28 C29 1.392(4) . ?
O28 C27 1.424(6) . ?
O33 C32 1.382(5) . ?
O33 C34 1.435(6) . ?
N67 N68 1.327(4) . ?
N67 C66 1.329(4) . ?
N68 C63 1.343(4) . ?
N65 N64 1.318(4) . ?
N65 C66 1.353(4) . ?
N49 N51 1.342(4) . ?
N49 C47 1.311(5) . ?
N51 C45 1.335(4) . ?
N64 C63 1.343(5) . ?
N50 N52 1.311(5) . ?
N50 C47 1.360(5) . ?
C41 H41 0.9500 . ?
C41 C40 1.396(4) . ?
C41 C42 1.393(4) . ?
C40 C43 1.382(5) . ?
C42 C21 1.389(4) . ?
C42 C70 1.509(4) . ?
N52 C45 1.356(5) . ?
C43 C44 1.401(5) . ?
C43 C48 1.514(4) . ?
C21 C44 1.393(4) . ?
C44 H44 0.9500 . ?
C60 H60 0.9500 . ?
C60 C55 1.388(5) . ?
C60 C59 1.405(5) . ?
C37 C36 1.395(5) . ?
C37 C38 1.513(5) . ?
C37 C71 1.384(5) . ?
C55 C56 1.382(5) . ?
C55 C61 1.511(5) . ?
C36 H36 0.9500 . ?
C36 C35 1.378(5) . ?
C59 H59 0.9500 . ?
C59 C58 1.377(5) . ?
C11 C16 1.337(5) . ?
C70 H70A 0.9900 . ?
C70 H70B 0.9900 . ?
C38 H38A 0.9900 . ?
C38 H38B 0.9900 . ?
C58 C57 1.401(5) . ?
C58 C54 1.508(5) . ?
C25 H25 0.9500 . ?
C25 C26 1.375(5) . ?
C25 C24 1.394(5) . ?
C35 C73 1.400(6) . ?
C35 C34 1.500(6) . ?
C18 H18 0.9500 . ?
C18 C19 1.338(5) . ?
C48 H48A 0.9900 . ?
C48 H48B 0.9900 . ?
C57 H57 0.9500 . ?
C57 C56 1.379(5) . ?
C19 H19 0.9500 . ?
C23 H23A 0.9900 . ?
C23 H23B 0.9900 . ?
C23 C24 1.500(6) . ?
C56 H56 0.9500 . ?
C29 C78 1.374(6) . ?
C29 C30 1.386(7) . ?
C26 C27 1.516(6) . ?
C26 C76 1.403(7) . ?
C61 H61A 0.9900 . ?
C61 H61B 0.9900 . ?
C28 C6 1.341(5) . ?
C78 H78 0.9500 . ?
C78 C77 1.393(5) . ?
C77 H77 0.9500 . ?
C77 C32 1.386(6) . ?
C8 H8 0.9500 . ?
C8 C9 1.329(6) . ?
C71 H71 0.9500 . ?
C71 C72 1.373(6) . ?
C9 H9 0.9500 . ?
C24 C74 1.369(6) . ?
C27 H27A 0.9900 . ?
C27 H27B 0.9900 . ?
C32 C31 1.411(7) . ?
C13 H13 0.9500 . ?
C13 C14 1.331(6) . ?
C4 H4 0.9500 . ?
C4 C3 1.317(6) . ?
C54 H54A 0.9900 . ?
C54 H54B 0.9900 . ?
C14 H14 0.9500 . ?
C73 H73 0.9500 . ?
C73 C72 1.389(7) . ?
C3 H3 0.9500 . ?
C72 H72 0.9500 . ?
C34 H34A 0.9900 . ?
C34 H34B 0.9900 . ?
C31 H31 0.9500 . ?
C31 C30 1.401(7) . ?
C74 H74 0.9500 . ?
C74 C75 1.386(8) . ?
C30 H30 0.9500 . ?
C76 H76 0.9500 . ?
C76 C75 1.394(9) . ?
C75 H75 0.9500 . ?
S1 C2 1.765(11) . ?
S1 C15 1.719(10) . ?
S3 C2 1.761(9) . ?
S3 C12 1.704(11) . ?
C2 C7 1.334(10) . ?
S4 C7 1.765(7) . ?
S4 C5 1.706(13) . ?
C7 S6 1.750(8) . ?
S6 C10 1.734(9) . ?
C5 H5 0.9500 . ?
C5 C10 1.330(14) . ?
C12 H12 0.9500 . ?
C12 C15 1.315(14) . ?
C15 H15 0.9500 . ?
C10 H10 0.9500 . ?
S6A C7A 1.732(10) . ?
S6A C10A 1.733(15) . ?
S4A C7A 1.779(12) . ?
S4A C5A 1.751(11) . ?
S3A C2A 1.769(15) . ?
S3A C12A 1.759(12) . ?
S1A C2A 1.774(16) . ?
S1A C15A 1.715(11) . ?
C7A C2A 1.351(15) . ?
C12A H12A 0.9500 . ?
C12A C15A 1.334(15) . ?
C15A H15A 0.9500 . ?
C5A H5A 0.9500 . ?
C5A C10A 1.329(16) . ?
C10A H10A 0.9500 . ?
Cl1 C1 1.733(8) . ?
Cl1 C1A 1.87(2) 2_676 ?
C1 C1 1.552(10) 2_676 ?
C1 H1A 0.9900 . ?
C1 H1B 0.9900 . ?
C1A C1A 1.31(4) 2_676 ?
C1A H1AA 0.9900 . ?
C1A H1AB 0.9900 . ?

loop_
_geom_torsion_atom_site_label_1
_geom_torsion_atom_site_label_2
_geom_torsion_atom_site_label_3
_geom_torsion_atom_site_label_4
_geom_torsion
_geom_torsion_site_symmetry_1
_geom_torsion_site_symmetry_2
_geom_torsion_site_symmetry_3
_geom_torsion_site_symmetry_4
_geom_torsion_publ_flag
S7 C8 C9 S10 1.0(4) . . . . ?
S5 C28 C6 S7 -2.9(5) . . . . ?
S5 C28 C6 S10 177.5(2) . . . . ?
S5 C4 C3 S2 0.3(5) . . . . ?
S15 C11 C16 S20 -179.65(18) . . . . ?
S15 C11 C16 S17 0.2(4) . . . . ?
S12 C11 C16 S20 1.6(4) . . . . ?
S12 C11 C16 S17 -178.54(18) . . . . ?
S12 C13 C14 S15 -0.2(4) . . . . ?
S17 C18 C19 S20 -0.5(4) . . . . ?
S2 C28 C6 S7 176.2(2) . . . . ?
S2 C28 C6 S10 -3.5(5) . . . . ?
O39 C40 C43 C44 176.7(3) . . . . ?
O39 C40 C43 C48 -3.6(4) . . . . ?
O2 C21 C44 C43 175.7(3) . . . . ?
O2 C23 C24 C25 19.8(5) . . . . ?
O2 C23 C24 C74 -168.0(4) . . . . ?
O28 C29 C78 C77 178.3(3) . . . . ?
O28 C29 C30 C31 -178.6(5) . . . . ?
O33 C32 C31 C30 177.9(5) . . . . ?
N67 N68 C63 S62 175.7(2) . . . . ?
N67 N68 C63 N64 -2.6(5) . . . . ?
N68 N67 C66 O69 -176.8(3) . . . . ?
N68 N67 C66 N65 4.6(5) . . . . ?
N65 N64 C63 S62 -175.1(2) . . . . ?
N65 N64 C63 N68 3.2(5) . . . . ?
N49 N51 C45 S53 -178.1(2) . . . . ?
N49 N51 C45 N52 1.9(5) . . . . ?
N51 N49 C47 O46 177.0(3) . . . . ?
N51 N49 C47 N50 -3.7(5) . . . . ?
N64 N65 C66 O69 177.4(3) . . . . ?
N64 N65 C66 N67 -3.9(5) . . . . ?
N50 N52 C45 S53 177.5(2) . . . . ?
N50 N52 C45 N51 -2.5(5) . . . . ?
C41 C40 C43 C44 -0.4(4) . . . . ?
C41 C40 C43 C48 179.3(3) . . . . ?
C41 C42 C21 O2 -176.6(3) . . . . ?
C41 C42 C21 C44 0.7(4) . . . . ?
C41 C42 C70 O69 120.5(3) . . . . ?
C40 O39 C38 C37 95.3(3) . . . . ?
C40 C41 C42 C21 0.1(4) . . . . ?
C40 C41 C42 C70 176.1(3) . . . . ?
C40 C43 C44 C21 1.3(4) . . . . ?
C40 C43 C48 O46 -123.2(3) . . . . ?
C42 C41 C40 O39 -177.2(3) . . . . ?
C42 C41 C40 C43 -0.2(4) . . . . ?
C42 C21 C44 C43 -1.4(4) . . . . ?
C66 O69 C70 C42 -70.8(4) . . . . ?
C66 N67 N68 C63 -1.3(4) . . . . ?
C66 N65 N64 C63 -0.1(4) . . . . ?
N52 N50 C47 O46 -177.5(3) . . . . ?
N52 N50 C47 N49 3.1(5) . . . . ?
C47 O46 C48 C43 77.0(4) . . . . ?
C47 N49 N51 C45 1.1(4) . . . . ?
C47 N50 N52 C45 0.1(5) . . . . ?
C63 S62 C61 C55 76.0(3) . . . . ?
C21 O2 C23 C24 74.9(3) . . . . ?
C21 C42 C70 O69 -63.5(4) . . . . ?
C44 C43 C48 O46 56.5(4) . . . . ?
C60 C55 C56 C57 0.8(5) . . . . ?
C60 C55 C61 S62 -127.5(3) . . . . ?
C60 C59 C58 C57 -0.8(5) . . . . ?
C60 C59 C58 C54 178.1(3) . . . . ?
C37 C36 C35 C73 -0.2(5) . . . . ?
C37 C36 C35 C34 -176.8(3) . . . . ?
C37 C71 C72 C73 0.7(6) . . . . ?
C55 C60 C59 C58 0.1(5) . . . . ?
C36 C37 C38 O39 -0.3(4) . . . . ?
C36 C37 C71 C72 -1.0(5) . . . . ?
C36 C35 C73 C72 0.0(5) . . . . ?
C36 C35 C34 O33 -0.2(5) . . . . ?
C59 C60 C55 C56 -0.1(5) . . . . ?
C59 C60 C55 C61 -176.7(3) . . . . ?
C59 C58 C57 C56 1.4(6) . . . . ?
C59 C58 C54 S53 121.9(3) . . . . ?
C11 S15 C14 C13 -5.8(3) . . . . ?
C11 S12 C13 C14 6.2(3) . . . . ?
C70 O69 C66 N67 -2.2(4) . . . . ?
C70 O69 C66 N65 176.6(3) . . . . ?
C70 C42 C21 O2 7.3(4) . . . . ?
C70 C42 C21 C44 -175.3(3) . . . . ?
C38 O39 C40 C41 -40.8(4) . . . . ?
C38 O39 C40 C43 142.2(3) . . . . ?
C38 C37 C36 C35 178.4(3) . . . . ?
C38 C37 C71 C72 -178.7(3) . . . . ?
C58 C57 C56 C55 -1.4(6) . . . . ?
C25 C26 C27 O28 -21.0(5) . . . . ?
C25 C26 C76 C75 -2.1(8) . . . . ?
C25 C24 C74 C75 -4.4(8) . . . . ?
C35 C73 C72 C71 -0.2(6) . . . . ?
C45 S53 C54 C58 -75.4(3) . . . . ?
C18 S17 C16 S20 -5.6(2) . . . . ?
C18 S17 C16 C11 174.5(3) . . . . ?
C48 O46 C47 N49 5.5(4) . . . . ?
C48 O46 C47 N50 -173.9(3) . . . . ?
C48 C43 C44 C21 -178.5(3) . . . . ?
C16 S20 C19 C18 -3.0(3) . . . . ?
C16 S17 C18 C19 3.7(3) . . . . ?
C57 C58 C54 S53 -59.3(4) . . . . ?
C19 S20 C16 S17 5.4(2) . . . . ?
C19 S20 C16 C11 -174.7(3) . . . . ?
C23 O2 C21 C42 -158.6(3) . . . . ?
C23 O2 C21 C44 24.2(4) . . . . ?
C23 C24 C74 C75 -176.8(5) . . . . ?
C56 C55 C61 S62 56.0(4) . . . . ?
C29 O28 C27 C26 -84.4(4) . . . . ?
C29 C78 C77 C32 -0.8(6) . . . . ?
C26 C25 C24 C23 177.5(3) . . . . ?
C26 C25 C24 C74 5.4(6) . . . . ?
C26 C76 C75 C74 2.9(10) . . . . ?
C61 S62 C63 N68 6.1(3) . . . . ?
C61 S62 C63 N64 -175.4(2) . . . . ?
C61 C55 C56 C57 177.3(4) . . . . ?
C28 S5 C4 C3 -1.6(4) . . . . ?
C28 S2 C3 C4 1.2(4) . . . . ?
C78 C29 C30 C31 1.6(8) . . . . ?
C78 C77 C32 O33 -178.4(3) . . . . ?
C78 C77 C32 C31 3.6(6) . . . . ?
C6 S7 C8 C9 -2.3(3) . . . . ?
C6 S10 C9 C8 0.8(3) . . . . ?
C77 C32 C31 C30 -3.9(8) . . . . ?
C8 S7 C6 S10 2.7(2) . . . . ?
C8 S7 C6 C28 -176.9(3) . . . . ?
C71 C37 C36 C35 0.7(5) . . . . ?
C71 C37 C38 O39 177.4(3) . . . . ?
C9 S10 C6 S7 -2.3(2) . . . . ?
C9 S10 C6 C28 177.3(3) . . . . ?
C24 C25 C26 C27 -171.8(3) . . . . ?
C24 C25 C26 C76 -2.1(6) . . . . ?
C24 C74 C75 C76 0.4(10) . . . . ?
C27 O28 C29 C78 179.8(3) . . . . ?
C27 O28 C29 C30 0.0(5) . . . . ?
C27 C26 C76 C75 167.5(5) . . . . ?
C32 O33 C34 C35 -84.5(4) . . . . ?
C32 C31 C30 C29 1.3(9) . . . . ?
C13 S12 C11 S15 -9.8(2) . . . . ?
C13 S12 C11 C16 169.0(3) . . . . ?
C4 S5 C28 S2 2.3(2) . . . . ?
C4 S5 C28 C6 -178.5(3) . . . . ?
C54 S53 C45 N51 -6.8(3) . . . . ?
C54 S53 C45 N52 173.2(3) . . . . ?
C54 C58 C57 C56 -177.5(4) . . . . ?
C14 S15 C11 S12 9.7(2) . . . . ?
C14 S15 C11 C16 -169.1(3) . . . . ?
C73 C35 C34 O33 -176.8(3) . . . . ?
C3 S2 C28 S5 -2.3(2) . . . . ?
C3 S2 C28 C6 178.6(3) . . . . ?
C34 O33 C32 C77 4.3(6) . . . . ?
C34 O33 C32 C31 -177.6(4) . . . . ?
C34 C35 C73 C72 176.6(4) . . . . ?
C30 C29 C78 C77 -1.8(6) . . . . ?
C76 C26 C27 O28 169.8(4) . . . . ?
S1 C2 C7 S4 9(3) . . . . ?
S1 C2 C7 S6 -173.5(12) . . . . ?
S3 C2 C7 S4 175.7(13) . . . . ?
S3 C2 C7 S6 -7(3) . . . . ?
S3 C12 C15 S1 -2.2(13) . . . . ?
C2 S1 C15 C12 0.1(13) . . . . ?
C2 S3 C12 C15 3.1(13) . . . . ?
C2 C7 S6 C10 -177.6(16) . . . . ?
S4 C7 S6 C10 0.1(6) . . . . ?
S4 C5 C10 S6 0(2) . . . . ?
C7 S4 C5 C10 0.2(18) . . . . ?
C7 S6 C10 C5 0.0(13) . . . . ?
C5 S4 C7 C2 177.5(18) . . . . ?
C5 S4 C7 S6 -0.2(9) . . . . ?
C12 S3 C2 S1 -2.8(15) . . . . ?
C12 S3 C2 C7 -171(2) . . . . ?
C15 S1 C2 S3 1.9(15) . . . . ?
C15 S1 C2 C7 170(2) . . . . ?
S6A C7A C2A S3A 11(6) . . . . ?
S6A C7A C2A S1A 175(2) . . . . ?
S4A C7A C2A S3A -174(2) . . . . ?
S4A C7A C2A S1A -9(5) . . . . ?
S4A C5A C10A S6A 5(3) . . . . ?
S3A C12A C15A S1A 4.7(17) . . . . ?
C7A S6A C10A C5A 0(2) . . . . ?
C7A S4A C5A C10A -7.4(18) . . . . ?
C2A S3A C12A C15A -10(2) . . . . ?
C2A S1A C15A C12A 3(2) . . . . ?
C12A S3A C2A S1A 11(3) . . . . ?
C12A S3A C2A C7A 177(4) . . . . ?
C15A S1A C2A S3A -9(3) . . . . ?
C15A S1A C2A C7A -175(4) . . . . ?
C5A S4A C7A S6A 7.2(9) . . . . ?
C5A S4A C7A C2A -168(3) . . . . ?
C10A S6A C7A S4A -5.2(14) . . . . ?
C10A S6A C7A C2A 170(3) . . . . ?
